data_4027679
loop_
_publ_author_name
'Agnieszka Witosi\'nska'
'Bogdan Musielak'
'Pawe\/l Serda'
'Maria Owi\'nska'
'Barbara Rys'

_publ_contact_author_address
;
Faculty of Chemistry
Jagiellonian University
Ingardena 3
30-060 Krak\'ow, Poland
;
_publ_contact_author_email rys@chemia.uj.edu.pl
_publ_contact_author_name 'Rys, B.'
_publ_section_title
;
 Conformation of Eight-Membered Benzoannulated Lactams by Combined NMR and
 DFT Studies
;
_journal_name_full 'Journal of Organic Chemistry'
_journal_page_first 9784
_journal_page_last 9794
_journal_paper_doi 10.1021/jo301859h
_journal_volume 77
_journal_year 2012
_chemical_compound_source 'synthesis as described'
_chemical_formula_moiety 'C12 H15 N O'
_chemical_formula_sum 'C12 H15 N O'
_chemical_formula_weight 189.25
_chemical_name_common a99me
_chemical_name_systematic
;
2-methyl-1,4,5,6-tetrahydro-2H-benzo[c]azocin-3-one
;
_space_group_IT_number 14
_symmetry_cell_setting monoclinic
_symmetry_Int_Tables_number 14
_symmetry_space_group_name_Hall '-P 2yab'
_symmetry_space_group_name_H-M 'P 1 21/a 1'
_atom_sites_solution_hydrogens geom
_atom_sites_solution_primary direct
_atom_sites_solution_secondary difmap
_audit_conform_dict_location ftp://ftp.iucr.org/pub/cif_core.dic
_audit_conform_dict_name cif_core.dic
_audit_conform_dict_version 2.3
_audit_creation_date 2012-08-16T18:31:16-00:00
_audit_creation_method 'WinGX routine CIF_UPDATE'
_cell_angle_alpha 90
_cell_angle_beta 115.6650(10)
_cell_angle_gamma 90
_cell_formula_units_Z 4
_cell_length_a 12.0179(4)
_cell_length_b 7.8710(3)
_cell_length_c 12.0993(6)
_cell_measurement_reflns_used 3506
_cell_measurement_temperature 293(2)
_cell_measurement_theta_max 25.35
_cell_measurement_theta_min 2.91
_cell_measurement_wavelength 0.71073
_cell_volume 1031.59(7)
_computing_cell_refinement 'HKL Scalepack (Otwinowski & Minor 1997)'
_computing_data_collection 'Collect (Nonius BV, 1997-2000)'
_computing_data_reduction 'HKL Denzo and Scalepack (Otwinowski & Minor 1997)'
_computing_molecular_graphics 'Ortep-3 for Windows (Farrugia, 1997)'
_computing_publication_material 'WinGX publication routines (Farrugia, 1999)'
_computing_structure_refinement 'SHELXL-97 (Sheldrick, 1997)'
_computing_structure_solution 'SHELXS-86 (Sheldrick, 1986)'
_diffrn_ambient_temperature 293(2)
_diffrn_detector 'CCD plate'
_diffrn_detector_area_resol_mean 9
_diffrn_measured_fraction_theta_full 0.992
_diffrn_measured_fraction_theta_max 0.992
_diffrn_measurement_device '95mm CCD camera on \k-goniostat'
_diffrn_measurement_device_type KappaCCD
_diffrn_measurement_method 'CCD rotation images, thick slices'
_diffrn_orient_matrix_type 'by Nonius Collect from scalepack cell'
_diffrn_orient_matrix_UB_11 0.25386E-2
_diffrn_orient_matrix_UB_12 -0.922784E-1
_diffrn_orient_matrix_UB_13 0.8335E-3
_diffrn_orient_matrix_UB_21 -0.11537E-2
_diffrn_orient_matrix_UB_22 0.11141E-2
_diffrn_orient_matrix_UB_23 0.127038
_diffrn_orient_matrix_UB_31 -0.815225E-1
_diffrn_orient_matrix_UB_32 -0.419771E-1
_diffrn_orient_matrix_UB_33 -0.3909E-3
_diffrn_radiation_monochromator graphite
_diffrn_radiation_probe x-ray
_diffrn_radiation_type MoK\a
_diffrn_radiation_wavelength 0.71073
_diffrn_reflns_av_R_equivalents 0.0342
_diffrn_reflns_av_unetI/netI 0.031
_diffrn_reflns_limit_h_max 14
_diffrn_reflns_limit_h_min -14
_diffrn_reflns_limit_k_max 9
_diffrn_reflns_limit_k_min -9
_diffrn_reflns_limit_l_max 14
_diffrn_reflns_limit_l_min -14
_diffrn_reflns_number 6971
_diffrn_reflns_theta_full 25.31
_diffrn_reflns_theta_max 25.31
_diffrn_reflns_theta_min 3.4
_diffrn_source 'Enraf Nonius FR590'
_exptl_absorpt_coefficient_mu 0.077
_exptl_absorpt_correction_type none
_exptl_crystal_colour white
_exptl_crystal_density_diffrn 1.219
_exptl_crystal_description prism
_exptl_crystal_F_000 408
_exptl_crystal_size_max 0.2
_exptl_crystal_size_mid 0.15
_exptl_crystal_size_min 0.1
_refine_diff_density_max 0.144
_refine_diff_density_min -0.187
_refine_diff_density_rms 0.031
_refine_ls_extinction_method none
_refine_ls_goodness_of_fit_ref 1.065
_refine_ls_hydrogen_treatment refall
_refine_ls_matrix_type full
_refine_ls_number_parameters 187
_refine_ls_number_reflns 1877
_refine_ls_number_restraints 0
_refine_ls_restrained_S_all 1.065
_refine_ls_R_factor_all 0.0643
_refine_ls_R_factor_gt 0.0445
_refine_ls_shift/su_max 0
_refine_ls_shift/su_mean 0
_refine_ls_structure_factor_coef Fsqd
_refine_ls_weighting_details 'calc w=1/[\s^2^(Fo^2^)+(0.0490P)^2^+0.2378P] where P=(Fo^2^+2Fc^2^)/3'
_refine_ls_weighting_scheme calc
_refine_ls_wR_factor_gt 0.1027
_refine_ls_wR_factor_ref 0.1162
_reflns_number_gt 1449
_reflns_number_total 1877
_reflns_threshold_expression >2sigma(I)
_cod_data_source_file jo301859h_si_003.cif
_cod_data_source_block a99
_cod_database_code 4027679

loop_
_symmetry_equiv_pos_as_xyz
'x, y, z'
'-x+1/2, y+1/2, -z'
'-x, -y, -z'
'x-1/2, -y-1/2, z'

loop_
_atom_site_label
_atom_site_type_symbol
_atom_site_fract_x
_atom_site_fract_y
_atom_site_fract_z
_atom_site_U_iso_or_equiv
_atom_site_adp_type
_atom_site_occupancy
_atom_site_symmetry_multiplicity
_atom_site_calc_flag
N1 N 0.09918(12) 0.17022(17) 0.84083(12) 0.0430(4) Uani 1 1 d
C2 C 0.21875(14) 0.1741(2) 0.86223(14) 0.0436(4) Uani 1 1 d
O3 O 0.26432(12) 0.30159(16) 0.83939(13) 0.0630(4) Uani 1 1 d
C4 C 0.29931(17) 0.0206(2) 0.91852(17) 0.0508(5) Uani 1 1 d
C5 C 0.29260(17) -0.1183(3) 0.8273(2) 0.0571(5) Uani 1 1 d
C6 C 0.18760(19) -0.2471(2) 0.7946(2) 0.0586(5) Uani 1 1 d
C7 C 0.06143(17) -0.1946(2) 0.70020(16) 0.0501(4) Uani 1 1 d
C8 C 0.0146(2) -0.2649(3) 0.5828(2) 0.0696(6) Uani 1 1 d
C9 C -0.1017(2) -0.2233(4) 0.4946(2) 0.0821(8) Uani 1 1 d
C10 C -0.1753(2) -0.1146(4) 0.5213(2) 0.0772(7) Uani 1 1 d
C11 C -0.13117(18) -0.0425(3) 0.63702(19) 0.0596(5) Uani 1 1 d
C12 C -0.01326(15) -0.0799(2) 0.72607(15) 0.0453(4) Uani 1 1 d
C13 C 0.03459(16) 0.0140(2) 0.84624(16) 0.0462(4) Uani 1 1 d
C14 C 0.02029(19) 0.3135(3) 0.7772(2) 0.0553(5) Uani 1 1 d
H104 H 0.2788(17) -0.027(2) 0.9820(18) 0.061(5) Uiso 1 1 d
H113 H 0.0919(17) -0.057(2) 0.9148(17) 0.056(5) Uiso 1 1 d
H213 H -0.0337(17) 0.050(2) 0.8641(16) 0.051(5) Uiso 1 1 d
H205 H 0.375(2) -0.188(3) 0.8688(19) 0.074(6) Uiso 1 1 d
H204 H 0.3874(19) 0.069(2) 0.9553(18) 0.067(6) Uiso 1 1 d
H11 H -0.1839(19) 0.035(3) 0.6565(19) 0.074(6) Uiso 1 1 d
H206 H 0.2113(19) -0.347(3) 0.7686(19) 0.071(6) Uiso 1 1 d
H105 H 0.2887(19) -0.065(3) 0.750(2) 0.074(6) Uiso 1 1 d
H8 H 0.068(2) -0.344(3) 0.564(2) 0.090(7) Uiso 1 1 d
H106 H 0.1831(18) -0.281(3) 0.8742(19) 0.068(6) Uiso 1 1 d
H10 H -0.257(2) -0.079(3) 0.466(2) 0.093(8) Uiso 1 1 d
H314 H 0.062(2) 0.421(4) 0.793(2) 0.108(9) Uiso 1 1 d
H214 H -0.012(2) 0.293(3) 0.687(2) 0.094(8) Uiso 1 1 d
H114 H -0.050(3) 0.324(4) 0.798(3) 0.112(9) Uiso 1 1 d
H9 H -0.132(2) -0.282(4) 0.417(3) 0.111(9) Uiso 1 1 d

loop_
_atom_site_aniso_label
_atom_site_aniso_U_11
_atom_site_aniso_U_22
_atom_site_aniso_U_33
_atom_site_aniso_U_23
_atom_site_aniso_U_13
_atom_site_aniso_U_12
N1 0.0413(7) 0.0398(7) 0.0477(7) -0.0010(6) 0.0192(6) 0.0007(5)
C2 0.0440(9) 0.0439(9) 0.0434(9) -0.0076(7) 0.0195(7) -0.0026(7)
O3 0.0571(8) 0.0496(7) 0.0887(10) 0.0007(7) 0.0375(7) -0.0075(6)
C4 0.0435(10) 0.0546(11) 0.0486(10) -0.0013(8) 0.0146(8) 0.0029(8)
C5 0.0524(11) 0.0517(11) 0.0677(12) -0.0027(9) 0.0265(9) 0.0084(8)
C6 0.0711(13) 0.0384(9) 0.0693(13) -0.0015(9) 0.0333(10) 0.0069(9)
C7 0.0588(11) 0.0424(9) 0.0552(10) -0.0044(8) 0.0304(8) -0.0121(8)
C8 0.0776(15) 0.0705(14) 0.0697(13) -0.0246(11) 0.0403(12) -0.0222(11)
C9 0.0846(17) 0.1030(19) 0.0590(13) -0.0275(13) 0.0315(12) -0.0376(15)
C10 0.0570(13) 0.1027(18) 0.0605(13) -0.0070(13) 0.0148(11) -0.0236(13)
C11 0.0468(11) 0.0667(13) 0.0629(12) -0.0026(10) 0.0216(9) -0.0133(9)
C12 0.0480(10) 0.0447(9) 0.0471(9) 0.0008(7) 0.0243(7) -0.0109(7)
C13 0.0466(10) 0.0482(10) 0.0505(10) 0.0012(8) 0.0272(8) -0.0022(8)
C14 0.0500(11) 0.0469(11) 0.0664(13) 0.0027(9) 0.0228(9) 0.0083(8)

loop_
_atom_type_symbol
_atom_type_description
_atom_type_scat_dispersion_real
_atom_type_scat_dispersion_imag
_atom_type_scat_source
C C 0.0033 0.0016 'International Tables Vol C Tables 4.2.6.8 and 6.1.1.4'
H H 0 0 'International Tables Vol C Tables 4.2.6.8 and 6.1.1.4'
O O 0.0106 0.006 'International Tables Vol C Tables 4.2.6.8 and 6.1.1.4'
N N 0.0061 0.0033 'International Tables Vol C Tables 4.2.6.8 and 6.1.1.4'

loop_
_geom_angle_atom_site_label_1
_geom_angle_atom_site_label_2
_geom_angle_atom_site_label_3
_geom_angle
C2 N1 C14 118.68(15)
C2 N1 C13 123.40(14)
C14 N1 C13 115.75(14)
O3 C2 N1 121.13(15)
O3 C2 C4 119.46(15)
N1 C2 C4 119.38(15)
C2 C4 C5 114.98(15)
C6 C5 C4 116.06(17)
C7 C6 C5 117.38(16)
C8 C7 C12 117.91(19)
C8 C7 C6 119.48(19)
C12 C7 C6 122.60(16)
C9 C8 C7 121.3(2)
C10 C9 C8 120.5(2)
C9 C10 C11 119.4(2)
C10 C11 C12 120.8(2)
C11 C12 C7 120.00(17)
C11 C12 C13 118.64(17)
C7 C12 C13 121.23(15)
N1 C13 C12 110.83(13)

loop_
_geom_bond_atom_site_label_1
_geom_bond_atom_site_label_2
_geom_bond_distance
N1 C2 1.346(2)
N1 C14 1.460(2)
N1 C13 1.471(2)
C2 O3 1.231(2)
C2 C4 1.513(2)
C4 C5 1.531(3)
C5 C6 1.531(3)
C6 C7 1.508(3)
C7 C8 1.396(3)
C7 C12 1.401(2)
C8 C9 1.381(3)
C9 C10 1.367(4)
C10 C11 1.386(3)
C11 C12 1.390(3)
C12 C13 1.506(2)

loop_
_cod_related_entry_id
_cod_related_entry_database
_cod_related_entry_code
1 ChemSpider 30659561
